data_8104863
loop_
_publ_author_name
'Hosten, Eric C.'
'Betz, Richard'

_publ_section_title
;
 The crystal structure of 2,6-dibromo-4-fluoroaniline, C6H4Br2FN
;
_journal_issue 2
_journal_name_full 'Zeitschrift f\"ur Kristallographie - New Crystal Structures'
_journal_page_first 475
_journal_page_last 477
_journal_paper_doi 10.1515/ncrs-2020-0557
_journal_volume 236
_journal_year 2021
_chemical_formula_moiety 'C6 H4 Br2 F N'
_chemical_formula_sum 'C6 H4 Br2 F N'
_chemical_formula_weight 268.92
_chemical_name_common 2,6-dibromo-4-fluoroaniline
_chemical_name_systematic 2,6-dibromo-4-fluoroaniline
_space_group_crystal_system monoclinic
_space_group_IT_number 14
_space_group_name_Hall '-P 2ybc'
_space_group_name_H-M_alt 'P 1 21/c 1'
_atom_sites_solution_hydrogens mixed
_atom_sites_solution_primary SHELXS
_atom_sites_solution_secondary difmap
_cell_angle_alpha 90
_cell_angle_beta 109.6910(10)
_cell_angle_gamma 90
_cell_formula_units_Z 8
_cell_length_a 17.0332(5)
_cell_length_b 4.34070(10)
_cell_length_c 21.9732(5)
_cell_measurement_reflns_used 5618
_cell_measurement_temperature 200(2)
_cell_measurement_theta_max 28.06
_cell_measurement_theta_min 3.70
_cell_volume 1529.61(7)
_computing_cell_refinement 'SAINT [1]'
_computing_data_collection 'APEX2 [1]'
_computing_data_reduction 'SAINT [1]'
_computing_molecular_graphics 'ORTEP3 [3], Mercury [4]'
_computing_publication_material 'SHELXL-97 [2], PLATON [5]'
_computing_structure_refinement 'SHELXL-97 [2]'
_computing_structure_solution 'SHELXS-97 [2]'
_diffrn_ambient_temperature 200(2)
_diffrn_measured_fraction_theta_full 0.999
_diffrn_measured_fraction_theta_max 0.996
_diffrn_measurement_device_type 'Bruker APEX-II CCD'
_diffrn_measurement_method '\f and \w scans'
_diffrn_radiation_monochromator graphite
_diffrn_radiation_type MoK\a
_diffrn_radiation_wavelength 0.71073
_diffrn_reflns_av_R_equivalents 0.0198
_diffrn_reflns_av_sigmaI/netI 0.0210
_diffrn_reflns_Laue_measured_fraction_full 0.999
_diffrn_reflns_Laue_measured_fraction_max 0.996
_diffrn_reflns_limit_h_max 22
_diffrn_reflns_limit_h_min -22
_diffrn_reflns_limit_k_max 5
_diffrn_reflns_limit_k_min -5
_diffrn_reflns_limit_l_max 28
_diffrn_reflns_limit_l_min -29
_diffrn_reflns_number 15088
_diffrn_reflns_point_group_measured_fraction_full 0.999
_diffrn_reflns_point_group_measured_fraction_max 0.996
_diffrn_reflns_theta_full 25.242
_diffrn_reflns_theta_max 28.334
_diffrn_reflns_theta_min 1.950
_exptl_absorpt_coefficient_mu 10.535
_exptl_absorpt_correction_T_max 1.0000
_exptl_absorpt_correction_T_min 0.8103
_exptl_absorpt_correction_type numerical
_exptl_absorpt_process_details
;                                                              
SADABS (Bruker, 2008) 
;
_exptl_crystal_colour colourless
_exptl_crystal_density_diffrn 2.336
_exptl_crystal_description block
_exptl_crystal_F_000 1008
_exptl_crystal_size_max 0.214
_exptl_crystal_size_mid 0.175
_exptl_crystal_size_min 0.117
_refine_diff_density_max 0.721
_refine_diff_density_min -0.686
_refine_diff_density_rms 0.073
_refine_ls_extinction_coef .
_refine_ls_extinction_method none
_refine_ls_goodness_of_fit_ref 1.005
_refine_ls_hydrogen_treatment mixed
_refine_ls_matrix_type full
_refine_ls_number_parameters 197
_refine_ls_number_reflns 3804
_refine_ls_number_restraints 0
_refine_ls_restrained_S_all 1.005
_refine_ls_R_factor_all 0.0409
_refine_ls_R_factor_gt 0.0256
_refine_ls_shift/su_max 0.001
_refine_ls_shift/su_mean 0.000
_refine_ls_structure_factor_coef Fsqd
_refine_ls_weighting_details 'w=1/[\s^2^(Fo^2^)+(0.0169P)^2^+1.8291P] where P=(Fo^2^+2Fc^2^)/3'
_refine_ls_weighting_scheme calc
_refine_ls_wR_factor_gt 0.0482
_refine_ls_wR_factor_ref 0.0518
_reflns_Friedel_coverage 0.000
_reflns_Friedel_fraction_full .
_reflns_Friedel_fraction_max .
_reflns_number_gt 3015
_reflns_number_total 3804
_reflns_threshold_expression 'I > 2\s(I)'
_cod_data_source_file suppl_j_ncrs-2020-0557_suppl.cif
_cod_data_source_block g
_cod_original_sg_symbol_H-M 'P 21/c'
_cod_database_code 8104863
_shelx_space_group_comment
;
The symmetry employed for this shelxl refinement is uniquely defined
by the following loop, which should always be used as a source of
symmetry information in preference to the above space-group names.
They are only intended as comments.
;

loop_
_space_group_symop_operation_xyz
'x, y, z'
'-x, y+1/2, -z+1/2'
'-x, -y, -z'
'x, -y-1/2, z-1/2'

loop_
_atom_site_label
_atom_site_type_symbol
_atom_site_fract_x
_atom_site_fract_y
_atom_site_fract_z
_atom_site_U_iso_or_equiv
_atom_site_adp_type
_atom_site_occupancy
_atom_site_site_symmetry_order
_atom_site_calc_flag
_atom_site_refinement_flags_posn
_atom_site_refinement_flags_adp
_atom_site_refinement_flags_occupancy
_atom_site_disorder_assembly
_atom_site_disorder_group
Br11 Br -0.09740(2) -0.14506(8) 0.33547(2) 0.05053(9) Uani 1 1 d . . . . .
Br12 Br 0.23647(2) 0.05025(8) 0.34592(2) 0.04825(9) Uani 1 1 d . . . . .
F1 F 0.11577(13) 0.5142(5) 0.51079(9) 0.0657(6) Uani 1 1 d . . . . .
N1 N 0.05672(17) -0.2031(6) 0.29229(12) 0.0344(5) Uani 1 1 d . . . . .
H711 H 0.022(2) -0.336(8) 0.2865(14) 0.044(9) Uiso 1 1 d . . . . .
H712 H 0.098(2) -0.270(8) 0.2857(14) 0.043(9) Uiso 1 1 d . . . . .
C11 C 0.07181(15) -0.0322(6) 0.34800(11) 0.0266(5) Uani 1 1 d . . . . .
C12 C 0.01018(16) 0.0269(6) 0.37509(13) 0.0323(6) Uani 1 1 d . . . . .
C13 C 0.02379(18) 0.2072(7) 0.42957(13) 0.0414(7) Uani 1 1 d . . . . .
H13 H -0.019161 0.240583 0.447380 0.050 Uiso 1 1 calc R U . . .
C14 C 0.10081(19) 0.3359(7) 0.45697(13) 0.0404(7) Uani 1 1 d . . . . .
C15 C 0.16419(17) 0.2959(6) 0.43266(12) 0.0334(6) Uani 1 1 d . . . . .
H15 H 0.216981 0.390918 0.452101 0.040 Uiso 1 1 calc R U . . .
C16 C 0.14815(15) 0.1115(6) 0.37868(11) 0.0272(5) Uani 1 1 d . . . . .
Br21 Br 0.56899(2) 0.06654(7) 0.09784(2) 0.04293(8) Uani 1 1 d . . . . .
Br22 Br 0.31655(2) -0.00840(8) 0.21211(2) 0.04674(9) Uani 1 1 d . . . . .
F2 F 0.29327(11) 0.6756(4) 0.01434(8) 0.0541(5) Uani 1 1 d . . . . .
N2 N 0.48768(15) -0.1316(5) 0.19718(11) 0.0306(5) Uani 1 1 d . . . . .
H721 H 0.5264(17) -0.217(7) 0.1891(12) 0.030(8) Uiso 1 1 d . . . . .
H722 H 0.4658(19) -0.259(8) 0.2182(14) 0.049(9) Uiso 1 1 d . . . . .
C21 C 0.43669(15) 0.0555(5) 0.14931(11) 0.0238(5) Uani 1 1 d . . . . .
C22 C 0.46300(14) 0.1805(6) 0.10076(11) 0.0257(5) Uani 1 1 d . . . . .
C23 C 0.41531(17) 0.3843(6) 0.05493(12) 0.0313(6) Uani 1 1 d . . . . .
H23 H 0.434693 0.463714 0.022265 0.038 Uiso 1 1 calc R U . . .
C24 C 0.33944(17) 0.4684(6) 0.05794(12) 0.0340(6) Uani 1 1 d . . . . .
C25 C 0.30873(16) 0.3540(6) 0.10353(13) 0.0335(6) Uani 1 1 d . . . . .
H25 H 0.255354 0.413293 0.104236 0.040 Uiso 1 1 calc R U . . .
C26 C 0.35802(15) 0.1494(6) 0.14845(11) 0.0281(5) Uani 1 1 d . . . . .

loop_
_atom_site_aniso_label
_atom_site_aniso_U_11
_atom_site_aniso_U_22
_atom_site_aniso_U_33
_atom_site_aniso_U_23
_atom_site_aniso_U_13
_atom_site_aniso_U_12
Br11 0.02762(14) 0.0569(2) 0.0670(2) 0.01135(16) 0.01586(14) -0.00440(14)
Br12 0.02896(14) 0.0705(2) 0.04989(18) -0.01309(16) 0.01933(13) -0.00258(14)
F1 0.0694(13) 0.0808(15) 0.0476(11) -0.0256(10) 0.0207(10) 0.0139(11)
N1 0.0296(13) 0.0332(13) 0.0378(13) -0.0058(10) 0.0078(11) -0.0013(11)
C11 0.0268(12) 0.0235(12) 0.0286(13) 0.0057(10) 0.0081(10) 0.0047(10)
C12 0.0243(12) 0.0344(14) 0.0383(14) 0.0087(12) 0.0106(11) 0.0029(11)
C13 0.0405(16) 0.0491(18) 0.0421(16) 0.0065(14) 0.0236(14) 0.0137(14)
C14 0.0469(17) 0.0432(17) 0.0302(14) -0.0038(13) 0.0120(13) 0.0124(14)
C15 0.0312(14) 0.0320(14) 0.0325(14) -0.0005(11) 0.0047(11) 0.0046(11)
C16 0.0252(12) 0.0283(13) 0.0298(13) 0.0018(10) 0.0113(10) 0.0043(10)
Br21 0.03233(14) 0.05192(18) 0.05120(17) -0.00302(14) 0.02282(13) -0.00111(13)
Br22 0.05052(18) 0.0557(2) 0.04593(17) -0.00871(14) 0.03196(14) -0.01351(15)
F2 0.0589(12) 0.0385(10) 0.0452(10) 0.0070(8) -0.0085(8) 0.0127(9)
N2 0.0347(13) 0.0286(12) 0.0275(12) 0.0030(9) 0.0093(10) 0.0046(10)
C21 0.0290(12) 0.0202(11) 0.0215(11) -0.0048(9) 0.0074(10) -0.0029(10)
C22 0.0241(12) 0.0271(13) 0.0270(12) -0.0055(10) 0.0099(10) -0.0033(10)
C23 0.0408(15) 0.0266(13) 0.0258(13) -0.0003(10) 0.0101(11) -0.0065(11)
C24 0.0383(15) 0.0235(13) 0.0284(13) -0.0002(11) -0.0040(11) 0.0025(11)
C25 0.0242(12) 0.0335(14) 0.0385(15) -0.0116(12) 0.0049(11) 0.0011(11)
C26 0.0291(13) 0.0301(13) 0.0271(13) -0.0067(10) 0.0120(10) -0.0049(11)

loop_
_atom_type_symbol
_atom_type_description
_atom_type_scat_dispersion_real
_atom_type_scat_dispersion_imag
_atom_type_scat_source
C C 0.0033 0.0016 'International Tables Vol C Tables 4.2.6.8 and 6.1.1.4'
H H 0.0000 0.0000 'International Tables Vol C Tables 4.2.6.8 and 6.1.1.4'
Br Br -0.2901 2.4595 'International Tables Vol C Tables 4.2.6.8 and 6.1.1.4'
F F 0.0171 0.0103 'International Tables Vol C Tables 4.2.6.8 and 6.1.1.4'
N N 0.0061 0.0033 'International Tables Vol C Tables 4.2.6.8 and 6.1.1.4'

loop_
_geom_angle_atom_site_label_1
_geom_angle_atom_site_label_2
_geom_angle_atom_site_label_3
_geom_angle
_geom_angle_site_symmetry_1
_geom_angle_site_symmetry_3
C11 N1 H711 116(2) . .
C11 N1 H712 116(2) . .
H711 N1 H712 110(3) . .
N1 C11 C12 122.4(2) . .
N1 C11 C16 122.3(2) . .
C12 C11 C16 115.1(2) . .
C13 C12 C11 122.9(2) . .
C13 C12 Br11 118.3(2) . .
C11 C12 Br11 118.8(2) . .
C14 C13 C12 118.0(2) . .
C14 C13 H13 121.0 . .
C12 C13 H13 121.0 . .
F1 C14 C13 119.1(3) . .
F1 C14 C15 118.0(3) . .
C13 C14 C15 122.9(3) . .
C14 C15 C16 117.1(3) . .
C14 C15 H15 121.4 . .
C16 C15 H15 121.4 . .
C15 C16 C11 123.9(2) . .
C15 C16 Br12 117.13(19) . .
C11 C16 Br12 118.99(18) . .
C21 N2 H721 116.3(19) . .
C21 N2 H722 120(2) . .
H721 N2 H722 110(3) . .
N2 C21 C26 122.5(2) . .
N2 C21 C22 121.9(2) . .
C26 C21 C22 115.5(2) . .
C23 C22 C21 123.0(2) . .
C23 C22 Br21 118.42(18) . .
C21 C22 Br21 118.61(18) . .
C24 C23 C22 118.0(2) . .
C24 C23 H23 121.0 . .
C22 C23 H23 121.0 . .
F2 C24 C23 118.4(3) . .
F2 C24 C25 118.9(3) . .
C23 C24 C25 122.6(2) . .
C24 C25 C26 117.7(2) . .
C24 C25 H25 121.1 . .
C26 C25 H25 121.1 . .
C25 C26 C21 123.2(2) . .
C25 C26 Br22 118.15(19) . .
C21 C26 Br22 118.67(19) . .

loop_
_geom_bond_atom_site_label_1
_geom_bond_atom_site_label_2
_geom_bond_distance
_geom_bond_site_symmetry_2
Br11 C12 1.897(3) .
Br12 C16 1.892(2) .
F1 C14 1.364(3) .
N1 C11 1.379(3) .
N1 H711 0.80(3) .
N1 H712 0.82(3) .
C11 C12 1.394(3) .
C11 C16 1.394(3) .
C12 C13 1.383(4) .
C13 C14 1.365(4) .
C13 H13 0.9500 .
C14 C15 1.367(4) .
C15 C16 1.380(3) .
C15 H15 0.9500 .
Br21 C22 1.894(2) .
Br22 C26 1.895(2) .
F2 C24 1.356(3) .
N2 C21 1.380(3) .
N2 H721 0.83(3) .
N2 H722 0.88(3) .
C21 C26 1.395(3) .
C21 C22 1.398(3) .
C22 C23 1.380(3) .
C23 C24 1.366(4) .
C23 H23 0.9500 .
C24 C25 1.370(4) .
C25 C26 1.382(4) .
C25 H25 0.9500 .

loop_
_geom_hbond_atom_site_label_D
_geom_hbond_atom_site_label_H
_geom_hbond_atom_site_label_A
_geom_hbond_distance_DH
_geom_hbond_distance_HA
_geom_hbond_distance_DA
_geom_hbond_angle_DHA
_geom_hbond_site_symmetry_A
N1 H711 N1 0.80(3) 2.40(3) 3.079(3) 142(3) 2_545
N1 H712 Br12 0.82(3) 2.67(3) 3.089(3) 113(3) .
N2 H721 Br21 0.83(3) 2.65(3) 3.076(3) 113(2) .
N2 H722 N2 0.88(3) 2.39(3) 3.101(3) 138(3) 2_645
C13 H13 F1 0.95 2.39 3.306(3) 162.3 3_566
C15 H15 F2 0.95 2.43 3.265(3) 146.6 4_576

loop_
_geom_torsion_atom_site_label_1
_geom_torsion_atom_site_label_2
_geom_torsion_atom_site_label_3
_geom_torsion_atom_site_label_4
_geom_torsion
_geom_torsion_site_symmetry_1
_geom_torsion_site_symmetry_2
_geom_torsion_site_symmetry_3
_geom_torsion_site_symmetry_4
N1 C11 C12 C13 -177.6(3) . . . .
C16 C11 C12 C13 -1.8(4) . . . .
N1 C11 C12 Br11 2.1(3) . . . .
C16 C11 C12 Br11 177.82(18) . . . .
C11 C12 C13 C14 1.1(4) . . . .
Br11 C12 C13 C14 -178.6(2) . . . .
C12 C13 C14 F1 -179.9(2) . . . .
C12 C13 C14 C15 0.5(4) . . . .
F1 C14 C15 C16 179.2(2) . . . .
C13 C14 C15 C16 -1.2(4) . . . .
C14 C15 C16 C11 0.4(4) . . . .
C14 C15 C16 Br12 -178.9(2) . . . .
N1 C11 C16 C15 176.8(2) . . . .
C12 C11 C16 C15 1.1(4) . . . .
N1 C11 C16 Br12 -3.9(3) . . . .
C12 C11 C16 Br12 -179.64(18) . . . .
N2 C21 C22 C23 -175.6(2) . . . .
C26 C21 C22 C23 0.3(3) . . . .
N2 C21 C22 Br21 4.2(3) . . . .
C26 C21 C22 Br21 -179.95(17) . . . .
C21 C22 C23 C24 0.6(4) . . . .
Br21 C22 C23 C24 -179.13(19) . . . .
C22 C23 C24 F2 178.0(2) . . . .
C22 C23 C24 C25 -1.3(4) . . . .
F2 C24 C25 C26 -178.3(2) . . . .
C23 C24 C25 C26 1.0(4) . . . .
C24 C25 C26 C21 0.0(4) . . . .
C24 C25 C26 Br22 179.59(18) . . . .
N2 C21 C26 C25 175.2(2) . . . .
C22 C21 C26 C25 -0.6(4) . . . .
N2 C21 C26 Br22 -4.4(3) . . . .
C22 C21 C26 Br22 179.77(17) . . . .
